data_2235070
loop_
_publ_author_name
'Najafi, Ezzatollah'
'Amini, Mostafa M.'
'Ng, Seik Weng'

_publ_section_title
;
 10-Hydroxybenzo[<i>h</i>]quinolin-1-ium
 tetrachlorido(pyridine-2-carboxylato-\k^2^<i>N</i>,<i>O</i>)stannate(IV)
 methanol monosolvate
;
_journal_coeditor_code HG5222
_journal_issue 6
_journal_name_full 'Acta Crystallographica Section E'
_journal_page_first m743
_journal_paper_doi 10.1107/S1600536812019605
_journal_volume 68
_journal_year 2012
_chemical_formula_iupac '(C13 H10 N O) [Sn Cl4 (C6 H4 N O2)], C H4 O'
_chemical_formula_moiety 'C13 H10 N O +, Sn C6 H4 Cl4 N O2 Sn -, C H4 O'
_chemical_formula_sum 'C20 H18 Cl4 N2 O4 Sn'
_chemical_formula_weight 610.85
_chemical_name_systematic
;
10-Hydroxybenzo[<i>h</i>]quinolin-1-ium
tetrachlorido(pyridine-2-carboxylato-\k^2^<i>N</i>,<i>O</i>)stannate(IV)
methanol monosolvate
;
_space_group_IT_number 15
_symmetry_cell_setting monoclinic
_symmetry_space_group_name_Hall '-C 2yc'
_symmetry_space_group_name_H-M 'C 1 2/c 1'
_atom_sites_solution_hydrogens geom
_atom_sites_solution_primary direct
_atom_sites_solution_secondary difmap
_audit_creation_method SHELXL-97
_cell_angle_alpha 90.00
_cell_angle_beta 115.722(5)
_cell_angle_gamma 90.00
_cell_formula_units_Z 8
_cell_length_a 31.5065(11)
_cell_length_b 8.0802(2)
_cell_length_c 20.0948(9)
_cell_measurement_reflns_used 6804
_cell_measurement_temperature 100(2)
_cell_measurement_theta_max 27.5006
_cell_measurement_theta_min 2.5835
_cell_volume 4608.8(3)
_computing_cell_refinement 'CrysAlis PRO (Agilent, 2012)'
_computing_data_collection 'CrysAlis PRO (Agilent, 2012)'
_computing_data_reduction 'CrysAlis PRO (Agilent, 2012)'
_computing_molecular_graphics 'X-SEED (Barbour, 2001)'
_computing_publication_material 'publCIF (Westrip, 2010)'
_computing_structure_refinement 'SHELXL97 (Sheldrick, 2008)'
_computing_structure_solution 'SHELXS97 (Sheldrick, 2008)'
_diffrn_ambient_temperature 100(2)
_diffrn_detector_area_resol_mean 10.4041
_diffrn_measured_fraction_theta_full 0.999
_diffrn_measured_fraction_theta_max 0.999
_diffrn_measurement_device_type 'Agilent SuperNova Dual diffractometer with an Atlas detector'
_diffrn_measurement_method '\w scan'
_diffrn_radiation_monochromator Mirror
_diffrn_radiation_source 'SuperNova (Mo) X-ray Source'
_diffrn_radiation_type MoK\a
_diffrn_radiation_wavelength 0.71073
_diffrn_reflns_av_R_equivalents 0.0325
_diffrn_reflns_av_sigmaI/netI 0.0407
_diffrn_reflns_limit_h_max 40
_diffrn_reflns_limit_h_min -29
_diffrn_reflns_limit_k_max 10
_diffrn_reflns_limit_k_min -10
_diffrn_reflns_limit_l_max 16
_diffrn_reflns_limit_l_min -26
_diffrn_reflns_number 15316
_diffrn_reflns_theta_full 27.56
_diffrn_reflns_theta_max 27.56
_diffrn_reflns_theta_min 2.62
_diffrn_standards_decay_% 0
_diffrn_standards_interval_count 0
_diffrn_standards_interval_time 0
_diffrn_standards_number 0
_exptl_absorpt_coefficient_mu 1.603
_exptl_absorpt_correction_T_max 0.8562
_exptl_absorpt_correction_T_min 0.6449
_exptl_absorpt_correction_type multi-scan
_exptl_absorpt_process_details '(CrysAlis PRO; Agilent, 2012)'
_exptl_crystal_colour yellow
_exptl_crystal_density_diffrn 1.761
_exptl_crystal_density_method 'not measured'
_exptl_crystal_description prism
_exptl_crystal_F_000 2416
_exptl_crystal_size_max 0.30
_exptl_crystal_size_mid 0.20
_exptl_crystal_size_min 0.10
_refine_diff_density_max 0.508
_refine_diff_density_min -0.439
_refine_ls_extinction_method none
_refine_ls_goodness_of_fit_ref 1.017
_refine_ls_hydrogen_treatment mixed
_refine_ls_matrix_type full
_refine_ls_number_parameters 293
_refine_ls_number_reflns 5326
_refine_ls_number_restraints 3
_refine_ls_restrained_S_all 1.016
_refine_ls_R_factor_all 0.0391
_refine_ls_R_factor_gt 0.0281
_refine_ls_shift/su_max 0.001
_refine_ls_shift/su_mean 0.001
_refine_ls_structure_factor_coef Fsqd
_refine_ls_weighting_details 'calc w=1/[\s^2^(Fo^2^)+(0.0262P)^2^+2.9883P] where P=(Fo^2^+2Fc^2^)/3'
_refine_ls_weighting_scheme calc
_refine_ls_wR_factor_gt 0.0591
_refine_ls_wR_factor_ref 0.0651
_reflns_number_gt 4445
_reflns_number_total 5326
_reflns_threshold_expression I>2\s(I)
_cod_data_source_file hg5222.cif
_cod_data_source_block I
_cod_original_sg_symbol_H-M 'C 2/c'
_cod_database_code 2235070
_cod_database_fobs_code 2235070

loop_
_symmetry_equiv_pos_as_xyz
'x, y, z'
'x, -y, z+1/2'
'x+1/2, y+1/2, z'
'x+1/2, -y+1/2, z+1/2'
'-x, -y, -z'
'-x, y, -z-1/2'
'-x+1/2, -y+1/2, -z'
'-x+1/2, y+1/2, -z-1/2'

loop_
_atom_site_type_symbol
_atom_site_label
_atom_site_fract_x
_atom_site_fract_y
_atom_site_fract_z
_atom_site_U_iso_or_equiv
_atom_site_adp_type
_atom_site_calc_flag
_atom_site_refinement_flags
_atom_site_occupancy
_atom_site_symmetry_multiplicity
Sn Sn1 0.341644(5) 0.660077(19) 0.666671(10) 0.01289(6) Uani d . 1 1
Cl Cl1 0.37922(2) 0.39689(7) 0.68079(4) 0.02026(14) Uani d . 1 1
Cl Cl2 0.40850(2) 0.82509(7) 0.68449(4) 0.02084(15) Uani d . 1 1
Cl Cl3 0.31336(2) 0.66098(8) 0.53578(4) 0.02510(15) Uani d . 1 1
Cl Cl4 0.36197(2) 0.66555(8) 0.79760(4) 0.02179(15) Uani d . 1 1
O O1 0.27693(5) 0.5575(2) 0.65110(10) 0.0169(4) Uani d . 1 1
O O2 0.20485(6) 0.6113(2) 0.64027(11) 0.0225(4) Uani d . 1 1
O O3 0.07905(6) 0.2706(2) 0.53486(11) 0.0217(4) Uani d D 1 1
O O4 0.16051(6) 0.3577(2) 0.54923(12) 0.0238(4) Uani d D 1 1
N N1 0.29836(7) 0.8782(2) 0.66282(12) 0.0144(4) Uani d . 1 1
N N2 0.02661(7) 0.1368(3) 0.58997(13) 0.0172(5) Uani d D 1 1
C C1 0.24389(8) 0.6557(3) 0.64886(14) 0.0153(5) Uani d . 1 1
C C2 0.25594(8) 0.8378(3) 0.65863(14) 0.0148(5) Uani d . 1 1
C C3 0.22558(9) 0.9549(3) 0.66296(15) 0.0191(6) Uani d . 1 1
H H3A 0.1957 0.9238 0.6599 0.023 Uiso calc R 1 1
C C4 0.23938(9) 1.1189(3) 0.67188(16) 0.0215(6) Uani d . 1 1
H H4A 0.2192 1.2022 0.6753 0.026 Uiso calc R 1 1
C C5 0.28285(10) 1.1601(3) 0.67575(18) 0.0253(7) Uani d . 1 1
H H5 0.2928 1.2723 0.6813 0.030 Uiso calc R 1 1
C C6 0.31165(9) 1.0370(3) 0.67148(16) 0.0209(6) Uani d . 1 1
H H6 0.3418 1.0654 0.6748 0.025 Uiso calc R 1 1
C C7 0.02266(9) 0.0482(3) 0.64277(15) 0.0200(6) Uani d . 1 1
H H7 0.0501 0.0137 0.6846 0.024 Uiso calc R 1 1
C C8 -0.02144(9) 0.0061(3) 0.63690(16) 0.0207(6) Uani d . 1 1
H H8 -0.0246 -0.0580 0.6741 0.025 Uiso calc R 1 1
C C9 -0.06052(9) 0.0593(3) 0.57607(16) 0.0192(6) Uani d . 1 1
H H9 -0.0910 0.0315 0.5714 0.023 Uiso calc R 1 1
C C10 -0.05622(9) 0.1538(3) 0.52073(15) 0.0173(5) Uani d . 1 1
C C11 -0.09634(9) 0.2137(3) 0.45798(16) 0.0214(6) Uani d . 1 1
H H11 -0.1271 0.1894 0.4528 0.026 Uiso calc R 1 1
C C12 -0.09079(9) 0.3046(3) 0.40608(16) 0.0228(6) Uani d . 1 1
H H12 -0.1180 0.3440 0.3650 0.027 Uiso calc R 1 1
C C13 -0.04506(9) 0.3436(3) 0.41098(15) 0.0191(6) Uani d . 1 1
C C14 -0.04056(9) 0.4373(3) 0.35614(16) 0.0236(6) Uani d . 1 1
H H14 -0.0680 0.4748 0.3149 0.028 Uiso calc R 1 1
C C15 0.00334(9) 0.4759(3) 0.36123(16) 0.0240(6) Uani d . 1 1
H H15 0.0059 0.5400 0.3235 0.029 Uiso calc R 1 1
C C16 0.04405(9) 0.4220(3) 0.42113(16) 0.0208(6) Uani d . 1 1
H H16 0.0741 0.4495 0.4240 0.025 Uiso calc R 1 1
C C17 0.04076(9) 0.3285(3) 0.47630(15) 0.0172(5) Uani d . 1 1
C C18 -0.00405(9) 0.2878(3) 0.47287(15) 0.0166(5) Uani d . 1 1
C C19 -0.01061(8) 0.1925(3) 0.52815(15) 0.0153(5) Uani d . 1 1
C C20 0.18022(11) 0.3508(4) 0.49717(18) 0.0330(7) Uani d . 1 1
H H20A 0.1712 0.4503 0.4662 0.050 Uiso calc R 1 1
H H20B 0.1683 0.2525 0.4659 0.050 Uiso calc R 1 1
H H20C 0.2146 0.3448 0.5237 0.050 Uiso calc R 1 1
H H2 0.0542(6) 0.171(3) 0.5956(17) 0.027(8) Uiso d D 1 1
H H3 0.1041(7) 0.306(4) 0.5351(19) 0.042(10) Uiso d D 1 1
H H4 0.1730(9) 0.434(2) 0.5790(13) 0.021(8) Uiso d D 1 1

loop_
_atom_site_aniso_label
_atom_site_aniso_U_11
_atom_site_aniso_U_22
_atom_site_aniso_U_33
_atom_site_aniso_U_12
_atom_site_aniso_U_13
_atom_site_aniso_U_23
Sn1 0.01130(9) 0.01287(9) 0.01497(11) -0.00094(7) 0.00613(7) -0.00093(7)
Cl1 0.0175(3) 0.0155(3) 0.0278(4) 0.0006(3) 0.0098(3) -0.0006(3)
Cl2 0.0182(3) 0.0206(3) 0.0289(4) -0.0060(3) 0.0151(3) -0.0059(3)
Cl3 0.0224(3) 0.0360(4) 0.0157(4) 0.0055(3) 0.0071(3) -0.0004(3)
Cl4 0.0147(3) 0.0370(4) 0.0143(3) 0.0024(3) 0.0068(3) 0.0010(3)
O1 0.0114(8) 0.0143(8) 0.0242(11) -0.0025(7) 0.0072(8) -0.0018(7)
O2 0.0135(9) 0.0271(10) 0.0276(12) -0.0053(8) 0.0096(9) -0.0072(9)
O3 0.0120(9) 0.0288(10) 0.0226(12) -0.0037(8) 0.0058(8) 0.0051(8)
O4 0.0198(10) 0.0308(11) 0.0220(12) -0.0108(9) 0.0101(9) -0.0093(9)
N1 0.0184(10) 0.0129(10) 0.0136(12) 0.0004(9) 0.0084(9) 0.0013(9)
N2 0.0138(10) 0.0201(11) 0.0179(13) -0.0030(9) 0.0070(10) -0.0010(9)
C1 0.0141(12) 0.0193(12) 0.0118(14) -0.0012(10) 0.0050(11) -0.0017(10)
C2 0.0147(12) 0.0179(12) 0.0106(13) -0.0003(10) 0.0045(11) -0.0011(10)
C3 0.0147(12) 0.0247(14) 0.0179(15) 0.0033(11) 0.0069(11) 0.0009(11)
C4 0.0242(14) 0.0214(13) 0.0218(17) 0.0083(12) 0.0128(13) 0.0048(12)
C5 0.0342(16) 0.0137(13) 0.0355(19) 0.0010(12) 0.0221(15) 0.0026(12)
C6 0.0221(13) 0.0178(12) 0.0293(18) -0.0016(11) 0.0173(13) 0.0020(11)
C7 0.0200(13) 0.0223(13) 0.0164(15) -0.0016(11) 0.0067(12) -0.0002(11)
C8 0.0215(13) 0.0229(13) 0.0198(16) -0.0015(12) 0.0110(12) 0.0002(12)
C9 0.0161(12) 0.0232(13) 0.0221(16) -0.0039(11) 0.0118(12) -0.0057(11)
C10 0.0161(12) 0.0194(13) 0.0168(15) -0.0009(11) 0.0074(11) -0.0043(11)
C11 0.0118(12) 0.0288(14) 0.0238(17) -0.0021(11) 0.0079(12) -0.0063(12)
C12 0.0153(13) 0.0290(14) 0.0182(16) 0.0006(11) 0.0017(12) 0.0000(12)
C13 0.0180(13) 0.0210(13) 0.0167(15) -0.0010(11) 0.0062(12) -0.0013(11)
C14 0.0186(13) 0.0282(15) 0.0191(16) 0.0016(12) 0.0036(12) 0.0033(12)
C15 0.0261(14) 0.0266(14) 0.0183(16) -0.0019(12) 0.0087(13) 0.0041(12)
C16 0.0175(13) 0.0250(14) 0.0217(17) -0.0048(11) 0.0101(12) -0.0027(12)
C17 0.0152(12) 0.0174(12) 0.0163(15) -0.0022(10) 0.0044(11) -0.0035(11)
C18 0.0155(12) 0.0159(12) 0.0169(15) -0.0036(10) 0.0056(11) -0.0038(11)
C19 0.0134(12) 0.0160(12) 0.0150(14) -0.0023(10) 0.0047(11) -0.0046(10)
C20 0.0347(17) 0.0435(18) 0.0256(19) -0.0095(14) 0.0175(15) -0.0087(14)

loop_
_atom_type_symbol
_atom_type_description
_atom_type_scat_dispersion_real
_atom_type_scat_dispersion_imag
_atom_type_scat_source
C C 0.0033 0.0016 'International Tables Vol C Tables 4.2.6.8 and 6.1.1.4'
H H 0.0000 0.0000 'International Tables Vol C Tables 4.2.6.8 and 6.1.1.4'
N N 0.0061 0.0033 'International Tables Vol C Tables 4.2.6.8 and 6.1.1.4'
O O 0.0106 0.0060 'International Tables Vol C Tables 4.2.6.8 and 6.1.1.4'
Cl Cl 0.1484 0.1585 'International Tables Vol C Tables 4.2.6.8 and 6.1.1.4'
Sn Sn -0.6537 1.4246 'International Tables Vol C Tables 4.2.6.8 and 6.1.1.4'

loop_
_geom_angle_atom_site_label_1
_geom_angle_atom_site_label_2
_geom_angle_atom_site_label_3
_geom_angle
O1 Sn1 N1 76.37(7)
O1 Sn1 Cl3 87.87(5)
N1 Sn1 Cl3 91.69(6)
O1 Sn1 Cl2 169.28(5)
N1 Sn1 Cl2 92.91(5)
Cl3 Sn1 Cl2 92.68(2)
O1 Sn1 Cl1 93.77(5)
N1 Sn1 Cl1 168.64(5)
Cl3 Sn1 Cl1 93.58(2)
Cl2 Sn1 Cl1 96.88(2)
O1 Sn1 Cl4 87.18(5)
N1 Sn1 Cl4 83.78(6)
Cl3 Sn1 Cl4 173.96(2)
Cl2 Sn1 Cl4 91.54(2)
Cl1 Sn1 Cl4 90.20(2)
C1 O1 Sn1 118.61(15)
C17 O3 H3 112(2)
C20 O4 H4 109.5(19)
C6 N1 C2 119.2(2)
C6 N1 Sn1 127.39(16)
C2 N1 Sn1 113.00(15)
C7 N2 C19 124.3(2)
C7 N2 H2 120(2)
C19 N2 H2 115(2)
O2 C1 O1 124.9(2)
O2 C1 C2 119.1(2)
O1 C1 C2 116.1(2)
N1 C2 C3 122.0(2)
N1 C2 C1 115.6(2)
C3 C2 C1 122.4(2)
C2 C3 C4 118.7(2)
C2 C3 H3A 120.7
C4 C3 H3A 120.7
C5 C4 C3 119.2(2)
C5 C4 H4A 120.4
C3 C4 H4A 120.4
C6 C5 C4 119.3(2)
C6 C5 H5 120.4
C4 C5 H5 120.4
N1 C6 C5 121.6(2)
N1 C6 H6 119.2
C5 C6 H6 119.2
N2 C7 C8 120.1(3)
N2 C7 H7 119.9
C8 C7 H7 119.9
C9 C8 C7 118.5(2)
C9 C8 H8 120.7
C7 C8 H8 120.7
C8 C9 C10 121.2(2)
C8 C9 H9 119.4
C10 C9 H9 119.4
C9 C10 C19 118.7(2)
C9 C10 C11 122.1(2)
C19 C10 C11 119.2(2)
C12 C11 C10 120.4(2)
C12 C11 H11 119.8
C10 C11 H11 119.8
C11 C12 C13 122.0(3)
C11 C12 H12 119.0
C13 C12 H12 119.0
C14 C13 C18 119.9(2)
C14 C13 C12 120.6(2)
C18 C13 C12 119.6(2)
C15 C14 C13 120.5(3)
C15 C14 H14 119.8
C13 C14 H14 119.8
C14 C15 C16 120.8(3)
C14 C15 H15 119.6
C16 C15 H15 119.6
C17 C16 C15 120.1(2)
C17 C16 H16 119.9
C15 C16 H16 119.9
O3 C17 C16 122.6(2)
O3 C17 C18 117.0(2)
C16 C17 C18 120.4(2)
C17 C18 C13 118.4(2)
C17 C18 C19 124.0(2)
C13 C18 C19 117.7(2)
N2 C19 C10 117.1(2)
N2 C19 C18 121.7(2)
C10 C19 C18 121.1(2)
O4 C20 H20A 109.5
O4 C20 H20B 109.5
H20A C20 H20B 109.5
O4 C20 H20C 109.5
H20A C20 H20C 109.5
H20B C20 H20C 109.5

loop_
_geom_bond_atom_site_label_1
_geom_bond_atom_site_label_2
_geom_bond_distance
Sn1 O1 2.0949(15)
Sn1 N1 2.2092(19)
Sn1 Cl3 2.3828(7)
Sn1 Cl2 2.3851(6)
Sn1 Cl1 2.3903(6)
Sn1 Cl4 2.4231(7)
O1 C1 1.294(3)
O2 C1 1.220(3)
O3 C17 1.352(3)
O3 H3 0.835(10)
O4 C20 1.431(3)
O4 H4 0.831(10)
N1 C6 1.338(3)
N1 C2 1.342(3)
N2 C7 1.330(3)
N2 C19 1.363(3)
N2 H2 0.870(10)
C1 C2 1.511(3)
C2 C3 1.375(3)
C3 C4 1.381(4)
C3 H3A 0.9500
C4 C5 1.378(4)
C4 H4A 0.9500
C5 C6 1.373(3)
C5 H5 0.9500
C6 H6 0.9500
C7 C8 1.385(3)
C7 H7 0.9500
C8 C9 1.374(4)
C8 H8 0.9500
C9 C10 1.403(4)
C9 H9 0.9500
C10 C19 1.414(3)
C10 C11 1.428(4)
C11 C12 1.347(4)
C11 H11 0.9500
C12 C13 1.436(3)
C12 H12 0.9500
C13 C14 1.394(4)
C13 C18 1.423(4)
C14 C15 1.377(3)
C14 H14 0.9500
C15 C16 1.394(4)
C15 H15 0.9500
C16 C17 1.382(4)
C16 H16 0.9500
C17 C18 1.422(3)
C18 C19 1.438(3)
C20 H20A 0.9800
C20 H20B 0.9800
C20 H20C 0.9800

loop_
_geom_hbond_atom_site_label_D
_geom_hbond_atom_site_label_H
_geom_hbond_atom_site_label_A
_geom_hbond_site_symmetry_A
_geom_hbond_distance_DH
_geom_hbond_distance_HA
_geom_hbond_distance_DA
_geom_hbond_angle_DHA
O3 H3 O4 . 0.840(10) 1.730(10) 2.554(2) 170(3)
O4 H4 O2 . 0.830(10) 1.870(10) 2.698(3) 174(3)
N2 H2 Cl4 8_547 0.870(10) 2.58(2) 3.255(2) 135(2)

loop_
_geom_torsion_atom_site_label_1
_geom_torsion_atom_site_label_2
_geom_torsion_atom_site_label_3
_geom_torsion_atom_site_label_4
_geom_torsion
N1 Sn1 O1 C1 -2.17(18)
Cl3 Sn1 O1 C1 -94.42(18)
Cl2 Sn1 O1 C1 -1.2(4)
Cl1 Sn1 O1 C1 172.13(18)
Cl4 Sn1 O1 C1 82.12(18)
O1 Sn1 N1 C6 177.6(2)
Cl3 Sn1 N1 C6 -95.0(2)
Cl2 Sn1 N1 C6 -2.2(2)
Cl1 Sn1 N1 C6 147.4(2)
Cl4 Sn1 N1 C6 89.0(2)
O1 Sn1 N1 C2 4.76(17)
Cl3 Sn1 N1 C2 92.16(17)
Cl2 Sn1 N1 C2 -175.07(17)
Cl1 Sn1 N1 C2 -25.5(4)
Cl4 Sn1 N1 C2 -83.84(17)
Sn1 O1 C1 O2 -179.9(2)
Sn1 O1 C1 C2 -0.6(3)
C6 N1 C2 C3 0.0(4)
Sn1 N1 C2 C3 173.5(2)
C6 N1 C2 C1 180.0(2)
Sn1 N1 C2 C1 -6.5(3)
O2 C1 C2 N1 -175.7(2)
O1 C1 C2 N1 4.9(3)
O2 C1 C2 C3 4.3(4)
O1 C1 C2 C3 -175.1(3)
N1 C2 C3 C4 0.0(4)
C1 C2 C3 C4 -180.0(2)
C2 C3 C4 C5 0.4(4)
C3 C4 C5 C6 -0.7(4)
C2 N1 C6 C5 -0.4(4)
Sn1 N1 C6 C5 -172.9(2)
C4 C5 C6 N1 0.8(5)
C19 N2 C7 C8 0.3(4)
N2 C7 C8 C9 -0.6(4)
C7 C8 C9 C10 0.1(4)
C8 C9 C10 C19 0.7(4)
C8 C9 C10 C11 -178.4(2)
C9 C10 C11 C12 179.8(2)
C19 C10 C11 C12 0.7(4)
C10 C11 C12 C13 0.5(4)
C11 C12 C13 C14 179.7(3)
C11 C12 C13 C18 -1.1(4)
C18 C13 C14 C15 0.2(4)
C12 C13 C14 C15 179.4(3)
C13 C14 C15 C16 0.1(4)
C14 C15 C16 C17 0.1(4)
C15 C16 C17 O3 178.8(2)
C15 C16 C17 C18 -0.6(4)
O3 C17 C18 C13 -178.5(2)
C16 C17 C18 C13 0.9(4)
O3 C17 C18 C19 1.1(4)
C16 C17 C18 C19 -179.4(2)
C14 C13 C18 C17 -0.7(4)
C12 C13 C18 C17 -179.9(2)
C14 C13 C18 C19 179.6(2)
C12 C13 C18 C19 0.4(4)
C7 N2 C19 C10 0.5(4)
C7 N2 C19 C18 -179.9(2)
C9 C10 C19 N2 -1.0(3)
C11 C10 C19 N2 178.1(2)
C9 C10 C19 C18 179.5(2)
C11 C10 C19 C18 -1.4(4)
C17 C18 C19 N2 1.7(4)
C13 C18 C19 N2 -178.7(2)
C17 C18 C19 C10 -178.8(2)
C13 C18 C19 C10 0.8(4)
